data_2200750
loop_
_publ_author_name
'Flippen-Anderson, Judith L.'
'Axenrod, Theodore'
'Qi, Lida'
'Gilardi, Richard D.'

_publ_section_title
;
 1,5-Di-<i>tert</i>-butyl-3-hydroxy-7-methylene-1-azonia-5-azacyclooctane
 iodide
;
_journal_issue 12
_journal_name_full 'Acta Crystallographica Section E'
_journal_page_first o1147
_journal_page_last o1148
_journal_paper_doi 10.1107/S1600536801018190
_journal_volume 57
_journal_year 2001
_chemical_formula_iupac 'C15 H31 I N2 O'
_chemical_formula_moiety 'C15 H31 I N2 O'
_chemical_formula_sum 'C15 H31 I N2 O'
_chemical_formula_weight 382.33
_chemical_name_systematic
;
 ?
;
_space_group_IT_number 15
_symmetry_cell_setting monoclinic
_symmetry_space_group_name_Hall '-C 2yc'
_symmetry_space_group_name_H-M 'C 1 2/c 1'
_audit_creation_method SHELXL-97
_cell_angle_alpha 90.00
_cell_angle_beta 110.3230(10)
_cell_angle_gamma 90.00
_cell_formula_units_Z 8
_cell_length_a 26.8737(10)
_cell_length_b 14.6191(6)
_cell_length_c 10.1557(4)
_cell_measurement_reflns_used 8072
_cell_measurement_temperature 294(2)
_cell_measurement_theta_max 28.2
_cell_measurement_theta_min 2.5
_cell_volume 3741.5(3)
_computing_cell_refinement 'SAINT (Bruker, 2001)'
_computing_data_collection 'SMART (Bruker, 2001)'
_computing_data_reduction SAINT
_computing_molecular_graphics SHELXTL
_computing_structure_refinement SHELXTL
_computing_structure_solution 'SHELXTL (Sheldrick, 1997)'
_diffrn_ambient_temperature 294(2)
_diffrn_detector_area_resol_mean 8.3
_diffrn_measured_fraction_theta_full .996
_diffrn_measured_fraction_theta_max .996
_diffrn_measurement_device_type 'Bruker SMART 1000'
_diffrn_measurement_method '\f and \w'
_diffrn_radiation_monochromator graphite
_diffrn_radiation_source 'normal-focus sealed tube'
_diffrn_radiation_type MoK\a
_diffrn_radiation_wavelength .71073
_diffrn_reflns_av_R_equivalents .0296
_diffrn_reflns_av_sigmaI/netI .0287
_diffrn_reflns_limit_h_max 32
_diffrn_reflns_limit_h_min -33
_diffrn_reflns_limit_k_max 18
_diffrn_reflns_limit_k_min -18
_diffrn_reflns_limit_l_max 11
_diffrn_reflns_limit_l_min -12
_diffrn_reflns_number 12311
_diffrn_reflns_theta_full 26.37
_diffrn_reflns_theta_max 26.37
_diffrn_reflns_theta_min 1.61
_diffrn_standards_number 0
_exptl_absorpt_coefficient_mu 1.709
_exptl_absorpt_correction_T_max .815
_exptl_absorpt_correction_T_min .757
_exptl_absorpt_correction_type integration
_exptl_absorpt_process_details '(XPREP; Bruker, 2001)'
_exptl_crystal_colour colorless
_exptl_crystal_density_diffrn 1.357
_exptl_crystal_density_method 'not measured'
_exptl_crystal_description 'thick rod'
_exptl_crystal_F_000 1568
_exptl_crystal_size_max .48
_exptl_crystal_size_mid .40
_exptl_crystal_size_min .16
_refine_diff_density_max 1.009
_refine_diff_density_min -.697
_refine_ls_extinction_method none
_refine_ls_goodness_of_fit_ref 1.021
_refine_ls_hydrogen_treatment mixed
_refine_ls_matrix_type full
_refine_ls_number_parameters 178
_refine_ls_number_reflns 3821
_refine_ls_number_restraints 0
_refine_ls_restrained_S_all 1.021
_refine_ls_R_factor_all .0590
_refine_ls_R_factor_gt .0440
_refine_ls_shift/su_max .010
_refine_ls_shift/su_mean .001
_refine_ls_structure_factor_coef Fsqd
_refine_ls_weighting_details 'calc w = 1/[\s^2^(Fo^2^)+(0.0613P)^2^+9.4177P] where P = (Fo^2^+2Fc^2^)/3'
_refine_ls_weighting_scheme calc
_refine_ls_wR_factor_ref .1170
_reflns_number_gt 3074
_reflns_number_total 3821
_reflns_threshold_expression I>2\s(I)
_cod_data_source_file om6066.cif
_cod_data_source_block I
_cod_depositor_comments
;
The following automatic conversions were performed:
'_symmetry_cell_setting' value 'Monoclinic' changed to 'monoclinic'
according to '/home/saulius/struct/CIF-dictionaries/cif_core.dic'
dictionary named 'cif_core.dic' version 2.4.1 from 2010-06-29.

Automatic conversion script
Id: cif_fix_enum 1527 2010-12-29 10:47:43Z saulius 

The following automatic conversions were performed:

'_symmetry_cell_setting' value 'Monoclinic' changed to 'monoclinic'
according to /home/saulius/struct/CIF-dictionaries/cif_core.dic
dictionary named 'cif_core.dic' version 2.4.1 from 2010-06-29.

Automatic conversion script
Id: cif_fix_values 1715 2011-07-08 13:25:40Z adriana 
;
_cod_original_sg_symbol_H-M 'C 2/c'
_cod_database_code 2200750
_cod_database_fobs_code 2200750

loop_
_symmetry_equiv_pos_as_xyz
'x, y, z'
'-x, y, -z+1/2'
'x+1/2, y+1/2, z'
'-x+1/2, y+1/2, -z+1/2'
'-x, -y, -z'
'x, -y, z-1/2'
'-x+1/2, -y+1/2, -z'
'x+1/2, -y+1/2, z-1/2'

loop_
_atom_site_label
_atom_site_fract_x
_atom_site_fract_y
_atom_site_fract_z
_atom_site_U_iso_or_equiv
_atom_site_adp_type
_atom_site_calc_flag
_atom_site_refinement_flags
_atom_site_occupancy
_atom_site_disorder_assembly
_atom_site_disorder_group
_atom_site_type_symbol
I1 .394873(13) .19912(2) 1.45305(3) .05592(14) Uani d . 1 . . I
N1 .34829(13) .3663(2) .8567(3) .0397(7) Uani d . 1 . . N
C1A .29039(19) .3848(4) .7784(5) .0632(14) Uani d . 1 . . C
C1B .2741(2) .3333(6) .6383(6) .105(3) Uani d . 1 . . C
H1BA .2373 .3444 .5864 .157 Uiso calc R 1 . . H
H1BB .2797 .2689 .6559 .157 Uiso calc R 1 . . H
H1BC .2952 .3543 .5849 .157 Uiso calc R 1 . . H
C1C .2790(3) .4871(5) .7506(8) .104(3) Uani d . 1 . . C
H1CA .2418 .4960 .7008 .156 Uiso calc R 1 . . H
H1CB .2989 .5100 .6953 .156 Uiso calc R 1 . . H
H1CC .2893 .5193 .8384 .156 Uiso calc R 1 . . H
C1D .2587(2) .3465(6) .8644(6) .0849(19) Uani d . 1 . . C
H1DA .2216 .3579 .8163 .127 Uiso calc R 1 . . H
H1DB .2698 .3756 .9547 .127 Uiso calc R 1 . . H
H1DC .2646 .2818 .8763 .127 Uiso calc R 1 . . H
C2 .36913(18) .4069(3) 1.0003(4) .0445(9) Uani d . 1 . . C
H2A .3419 .4448 1.0151 .053 Uiso calc R 1 . . H
H2B .3994 .4455 1.0082 .053 Uiso calc R 1 . . H
C3 .38578(18) .3329(3) 1.1127(4) .0434(9) Uani d . 1 . . C
H3A .3544 .2981 1.1111 .052 Uiso calc R 1 . . H
O3 .40743(17) .3782(2) 1.2436(3) .0677(11) Uani d . 1 . . O
H3 .403(2) .340(5) 1.304(6) .088 Uiso d . 1 . . H
C4 .42764(17) .2672(3) 1.0982(4) .0402(9) Uani d . 1 . . C
H4A .4602 .3007 1.1111 .048 Uiso calc R 1 . . H
H4B .4352 .2211 1.1713 .048 Uiso calc R 1 . . H
N5 .40969(14) .2207(2) .9563(3) .0347(7) Uani d . 1 . . N
H5 .3788(18) .247(3) .912(5) .042 Uiso d . 1 . . H
C5A .40187(18) .1166(3) .9613(4) .0467(10) Uani d . 1 . . C
C5B .3601(2) .0995(3) 1.0265(5) .0565(12) Uani d . 1 . . C
H5BA .3275 .1279 .9704 .085 Uiso calc R 1 . . H
H5BB .3716 .1248 1.1195 .085 Uiso calc R 1 . . H
H5BC .3548 .0348 1.0313 .085 Uiso calc R 1 . . H
C5C .4536(3) .0716(4) 1.0476(8) .088(2) Uani d . 1 . . C
H5CA .4484 .0067 1.0504 .132 Uiso calc R 1 . . H
H5CB .4653 .0957 1.1414 .132 Uiso calc R 1 . . H
H5CC .4799 .0837 1.0057 .132 Uiso calc R 1 . . H
C5D .3810(3) .0810(4) .8107(6) .087(2) Uani d . 1 . . C
H5DA .3479 .1102 .7601 .131 Uiso calc R 1 . . H
H5DB .3758 .0161 .8114 .131 Uiso calc R 1 . . H
H5DC .4063 .0943 .7658 .131 Uiso calc R 1 . . H
C6 .44360(18) .2516(3) .8723(5) .0455(10) Uani d . 1 . . C
H6A .4804 .2354 .9222 .055 Uiso calc R 1 . . H
H6B .4321 .2206 .7822 .055 Uiso calc R 1 . . H
C7 .43895(16) .3537(3) .8497(4) .0404(9) Uani d . 1 . . C
C7A .4814(2) .4061(3) .8835(5) .0580(12) Uani d . 1 . . C
H7AA .4780 .4683 .8628 .070 Uiso calc R 1 . . H
H7AB .5149 .3810 .9280 .070 Uiso calc R 1 . . H
C8 .38396(17) .3902(3) .7778(4) .0456(10) Uani d . 1 . . C
H8A .3855 .4562 .7698 .055 Uiso calc R 1 . . H
H8B .3696 .3650 .6837 .055 Uiso calc R 1 . . H

loop_
_atom_site_aniso_label
_atom_site_aniso_U_11
_atom_site_aniso_U_22
_atom_site_aniso_U_33
_atom_site_aniso_U_12
_atom_site_aniso_U_13
_atom_site_aniso_U_23
I1 .0625(2) .0625(2) .04158(18) -.00927(15) .01658(14) .00183(13)
N1 .0432(19) .0453(19) .0341(16) .0074(15) .0178(14) .0027(14)
C1A .044(3) .097(4) .049(2) .018(3) .017(2) .014(3)
C1B .052(3) .198(8) .053(3) -.008(4) .004(3) -.016(4)
C1C .084(4) .125(6) .108(5) .055(4) .039(4) .060(5)
C1D .046(3) .140(6) .073(4) .002(3) .027(3) .008(4)
C2 .059(3) .038(2) .041(2) .0076(19) .0224(19) .0014(17)
C3 .060(3) .037(2) .0328(18) .0007(19) .0167(19) -.0038(17)
O3 .123(3) .0428(19) .0362(16) -.0053(19) .0263(18) -.0096(13)
C4 .051(2) .036(2) .0278(17) -.0024(18) .0065(17) .0003(16)
N5 .0392(18) .0324(17) .0333(16) .0030(13) .0136(14) -.0005(12)
C5A .063(3) .030(2) .052(2) -.0013(18) .026(2) -.0033(18)
C5B .078(3) .044(3) .053(2) -.013(2) .030(2) .000(2)
C5C .085(4) .045(3) .133(6) .023(3) .035(4) .014(3)
C5D .163(7) .054(3) .066(3) -.039(4) .065(4) -.028(3)
C6 .050(2) .045(3) .050(2) .0012(19) .027(2) .0018(19)
C7 .047(2) .042(2) .0367(19) -.0016(18) .0198(18) .0010(17)
C7A .059(3) .057(3) .062(3) -.015(2) .026(2) -.001(2)
C8 .052(3) .048(3) .040(2) .0034(19) .0199(19) .0084(18)

loop_
_atom_type_symbol
_atom_type_description
_atom_type_scat_dispersion_real
_atom_type_scat_dispersion_imag
_atom_type_scat_source
C C .0033 .0016 'International Tables Vol C Tables 4.2.6.8 and 6.1.1.4'
H H .0000 .0000 'International Tables Vol C Tables 4.2.6.8 and 6.1.1.4'
N N .0061 .0033 'International Tables Vol C Tables 4.2.6.8 and 6.1.1.4'
O O .0106 .0060 'International Tables Vol C Tables 4.2.6.8 and 6.1.1.4'
I I -.4742 1.8119 'International Tables Vol C Tables 4.2.6.8 and 6.1.1.4'

loop_
_geom_angle_atom_site_label_1
_geom_angle_atom_site_label_2
_geom_angle_atom_site_label_3
_geom_angle
C2 N1 C8 109.9(3)
C2 N1 C1A 114.4(3)
C8 N1 C1A 114.5(3)
N1 C1A C1D 108.2(4)
N1 C1A C1B 108.1(4)
C1D C1A C1B 108.4(5)
N1 C1A C1C 112.0(5)
C1D C1A C1C 110.4(5)
C1B C1A C1C 109.5(5)
C1A C1B H1BA 109.5
C1A C1B H1BB 109.5
H1BA C1B H1BB 109.5
C1A C1B H1BC 109.5
H1BA C1B H1BC 109.5
H1BB C1B H1BC 109.5
C1A C1C H1CA 109.5
C1A C1C H1CB 109.5
H1CA C1C H1CB 109.5
C1A C1C H1CC 109.5
H1CA C1C H1CC 109.5
H1CB C1C H1CC 109.5
C1A C1D H1DA 109.5
C1A C1D H1DB 109.5
H1DA C1D H1DB 109.5
C1A C1D H1DC 109.5
H1DA C1D H1DC 109.5
H1DB C1D H1DC 109.5
N1 C2 C3 111.3(3)
N1 C2 H2A 109.4
C3 C2 H2A 109.4
N1 C2 H2B 109.4
C3 C2 H2B 109.4
H2A C2 H2B 108.0
O3 C3 C2 106.9(3)
O3 C3 C4 108.0(4)
C2 C3 C4 114.2(3)
O3 C3 H3A 109.2
C2 C3 H3A 109.2
C4 C3 H3A 109.2
C3 O3 H3 105(4)
N5 C4 C3 111.9(3)
N5 C4 H4A 109.2
C3 C4 H4A 109.2
N5 C4 H4B 109.2
C3 C4 H4B 109.2
H4A C4 H4B 107.9
C4 N5 C6 110.3(3)
C4 N5 C5A 114.5(3)
C6 N5 C5A 115.4(3)
C4 N5 H5 103(3)
C6 N5 H5 103(3)
C5A N5 H5 110(3)
C5B C5A C5C 110.3(4)
C5B C5A C5D 108.3(4)
C5C C5A C5D 112.0(5)
C5B C5A N5 108.1(3)
C5C C5A N5 109.9(4)
C5D C5A N5 108.1(3)
C5A C5B H5BA 109.5
C5A C5B H5BB 109.5
H5BA C5B H5BB 109.5
C5A C5B H5BC 109.5
H5BA C5B H5BC 109.5
H5BB C5B H5BC 109.5
C5A C5C H5CA 109.5
C5A C5C H5CB 109.5
H5CA C5C H5CB 109.5
C5A C5C H5CC 109.5
H5CA C5C H5CC 109.5
H5CB C5C H5CC 109.5
C5A C5D H5DA 109.5
C5A C5D H5DB 109.5
H5DA C5D H5DB 109.5
C5A C5D H5DC 109.5
H5DA C5D H5DC 109.5
H5DB C5D H5DC 109.5
C7 C6 N5 110.2(3)
C7 C6 H6A 109.6
N5 C6 H6A 109.6
C7 C6 H6B 109.6
N5 C6 H6B 109.6
H6A C6 H6B 108.1
C7A C7 C8 122.5(4)
C7A C7 C6 121.1(4)
C8 C7 C6 116.2(4)
C7 C7A H7AA 120.0
C7 C7A H7AB 120.0
H7AA C7A H7AB 120.0
N1 C8 C7 111.3(3)
N1 C8 H8A 109.4
C7 C8 H8A 109.4
N1 C8 H8B 109.4
C7 C8 H8B 109.4
H8A C8 H8B 108.0

loop_
_geom_bond_atom_site_label_1
_geom_bond_atom_site_label_2
_geom_bond_site_symmetry_2
_geom_bond_distance
_geom_bond_publ_flag
N1 C2 . 1.491(5) ?
N1 C8 . 1.489(5) ?
N1 C1A . 1.506(6) ?
C1A C1D . 1.523(7) ?
C1A C1B . 1.533(8) ?
C1A C1C . 1.533(9) ?
C1B H1BA . .9600 ?
C1B H1BB . .9600 ?
C1B H1BC . .9600 ?
C1C H1CA . .9600 ?
C1C H1CB . .9600 ?
C1C H1CC . .9600 ?
C1D H1DA . .9600 ?
C1D H1DB . .9600 ?
C1D H1DC . .9600 ?
C2 C3 . 1.522(6) ?
C2 H2A . .9700 ?
C2 H2B . .9700 ?
C3 O3 . 1.416(5) ?
C3 C4 . 1.525(6) ?
C3 H3A . .9800 ?
O3 H3 . .87(7) ?
C4 N5 . 1.513(5) ?
C4 H4A . .9700 ?
C4 H4B . .9700 ?
N5 C6 . 1.517(5) ?
N5 C5A . 1.539(5) ?
N5 H5 . .89(5) ?
C5A C5B . 1.508(6) ?
C5A C5C . 1.513(7) ?
C5A C5D . 1.526(6) ?
C5B H5BA . .9600 ?
C5B H5BB . .9600 ?
C5B H5BC . .9600 ?
C5C H5CA . .9600 ?
C5C H5CB . .9600 ?
C5C H5CC . .9600 ?
C5D H5DA . .9600 ?
C5D H5DB . .9600 ?
C5D H5DC . .9600 ?
C6 C7 . 1.509(6) ?
C6 H6A . .9700 ?
C6 H6B . .9700 ?
C7 C7A . 1.318(6) ?
C7 C8 . 1.500(6) ?
C7A H7AA . .9300 ?
C7A H7AB . .9300 ?
C8 H8A . .9700 ?
C8 H8B . .9700 ?

loop_
_geom_hbond_atom_site_label_D
_geom_hbond_atom_site_label_H
_geom_hbond_atom_site_label_A
_geom_hbond_distance_DH
_geom_hbond_distance_HA
_geom_hbond_distance_DA
_geom_hbond_angle_DHA
N5 H5 N1 .89(5) 1.92(5) 2.668(5) 141(4)
O3 H3 I1 .87(7) 2.61(7) 3.462(4) 167(6)
